data_4349038
loop_
_publ_author_name
'Tong, King-Lung'
'Yee, Chi-Chung'
'Tse, Yuen Cheong'
'Au-Yeung, Ho Yu'

_publ_section_title
;
 Discoveries from a phenanthroline-based dynamic combinatorial library:
 catenane from a copper(i) or copper(ii) template?
;
_journal_issue 3
_journal_name_full 'Inorganic Chemistry Frontiers'
_journal_page_first 348
_journal_paper_doi 10.1039/C5QI00227C
_journal_volume 3
_journal_year 2016
_chemical_formula_moiety 'C16 H16 Cl2 Cu N2 O2'
_chemical_formula_sum 'C16 H16 Cl2 Cu N2 O2'
_chemical_formula_weight 402.75
_space_group_crystal_system triclinic
_space_group_IT_number 2
_space_group_name_Hall '-P 1'
_space_group_name_H-M_alt 'P -1'
_atom_sites_solution_hydrogens geom
_audit_creation_method SHELXL-2014/7
_audit_update_record
;
2015-10-15 deposited with the CCDC.
2015-12-08 downloaded from the CCDC.
;
_cell_angle_alpha 89.797(1)
_cell_angle_beta 85.558(1)
_cell_angle_gamma 74.370(1)
_cell_formula_units_Z 2
_cell_length_a 8.4793(3)
_cell_length_b 8.9464(3)
_cell_length_c 11.1491(4)
_cell_measurement_reflns_used 9252
_cell_measurement_temperature 300(2)
_cell_measurement_theta_max 26.37
_cell_measurement_theta_min 2.36
_cell_volume 811.91(5)
_computing_cell_refinement 'SAINT v8.34A (Bruker, 2014)'
_computing_data_collection 'APEX3 v2015.1-0 (Bruker, 2015)'
_computing_data_reduction 'SAINT v8.34A (Bruker, 2014)'
_computing_molecular_graphics 'Mercury (Macrae et. al, 2008)'
_computing_publication_material 'SHELXL-2014/7 (Sheldrick, 2014)'
_computing_structure_refinement 'SHELXL-2014/7 (Sheldrick, 2014)'
_computing_structure_solution 'XT (Sheldrick, 2015)'
_diffrn_ambient_temperature 300(2)
_diffrn_detector_area_resol_mean 1024
_diffrn_measured_fraction_theta_full 0.999
_diffrn_measured_fraction_theta_max 0.999
_diffrn_measurement_device_type 'PHOTON100 CMOS detector'
_diffrn_measurement_method '\w scan'
_diffrn_radiation_type MoK\a
_diffrn_radiation_wavelength 0.71073
_diffrn_reflns_av_R_equivalents 0.0725
_diffrn_reflns_av_unetI/netI 0.0250
_diffrn_reflns_Laue_measured_fraction_full 0.999
_diffrn_reflns_Laue_measured_fraction_max 0.999
_diffrn_reflns_limit_h_max 10
_diffrn_reflns_limit_h_min -10
_diffrn_reflns_limit_k_max 10
_diffrn_reflns_limit_k_min -10
_diffrn_reflns_limit_l_max 13
_diffrn_reflns_limit_l_min -13
_diffrn_reflns_number 26210
_diffrn_reflns_point_group_measured_fraction_full 0.999
_diffrn_reflns_point_group_measured_fraction_max 0.999
_diffrn_reflns_theta_full 25.027
_diffrn_reflns_theta_max 25.027
_diffrn_reflns_theta_min 2.943
_diffrn_source 'microfocus I\mS'
_exptl_absorpt_coefficient_mu 1.683
_exptl_absorpt_correction_T_max 0.7454
_exptl_absorpt_correction_T_min 0.5298
_exptl_absorpt_correction_type multi-scan
_exptl_absorpt_process_details 'SADABS (Sheldrick, 2014)'
_exptl_crystal_colour yellow
_exptl_crystal_density_diffrn 1.647
_exptl_crystal_description block
_exptl_crystal_F_000 410
_exptl_crystal_size_max 0.344
_exptl_crystal_size_mid 0.175
_exptl_crystal_size_min 0.132
_refine_diff_density_max 0.608
_refine_diff_density_min -0.496
_refine_diff_density_rms 0.061
_refine_ls_extinction_method none
_refine_ls_goodness_of_fit_ref 1.081
_refine_ls_hydrogen_treatment constr
_refine_ls_matrix_type full
_refine_ls_number_parameters 210
_refine_ls_number_reflns 2858
_refine_ls_number_restraints 0
_refine_ls_restrained_S_all 1.081
_refine_ls_R_factor_all 0.0306
_refine_ls_R_factor_gt 0.0280
_refine_ls_shift/su_max 0.000
_refine_ls_shift/su_mean 0.000
_refine_ls_structure_factor_coef Fsqd
_refine_ls_weighting_details 'w=1/[\s^2^(Fo^2^)+(0.0382P)^2^+0.5940P] where P=(Fo^2^+2Fc^2^)/3'
_refine_ls_weighting_scheme calc
_refine_ls_wR_factor_gt 0.0791
_refine_ls_wR_factor_ref 0.0808
_reflns_Friedel_coverage 0.000
_reflns_number_gt 2657
_reflns_number_total 2858
_reflns_threshold_expression 'I > 2\s(I)'
_cod_data_source_file c5qi00227c2.cif
_cod_data_source_block mo_CHEM0128_a0ma
_cod_database_code 4349038
_shelx_shelxl_version_number 2014/7
_shelx_space_group_comment
;
The symmetry employed for this shelxl refinement is uniquely defined
by the following loop, which should always be used as a source of
symmetry information in preference to the above space-group names.
They are only intended as comments.
;
_shelx_estimated_absorpt_t_min 0.595
_shelx_estimated_absorpt_t_max 0.808

loop_
_space_group_symop_operation_xyz
'x, y, z'
'-x, -y, -z'

loop_
_atom_site_label
_atom_site_type_symbol
_atom_site_fract_x
_atom_site_fract_y
_atom_site_fract_z
_atom_site_U_iso_or_equiv
_atom_site_adp_type
_atom_site_occupancy
_atom_site_site_symmetry_order
_atom_site_calc_flag
_atom_site_refinement_flags_posn
_atom_site_refinement_flags_adp
Cu1 Cu 0.21958(3) 0.34360(3) 0.78080(2) 0.03445(12) Uani 1 1 d . .
Cl1 Cl 0.04770(9) 0.19987(8) 0.77330(6) 0.04808(18) Uani 1 1 d . .
Cl2 Cl 0.48389(8) 0.17280(7) 0.79421(6) 0.04291(17) Uani 1 1 d . .
O1 O 0.1699(3) 0.3665(2) 0.98256(15) 0.0488(5) Uani 1 1 d . .
O2 O 0.1419(4) 0.2202(3) 0.36726(18) 0.0807(9) Uani 1 1 d . .
N1 N 0.2648(2) 0.5382(2) 0.82556(17) 0.0332(4) Uani 1 1 d . .
N2 N 0.2330(2) 0.4409(2) 0.60640(16) 0.0300(4) Uani 1 1 d . .
C1 C 0.2705(3) 0.5836(3) 0.9375(2) 0.0394(6) Uani 1 1 d . .
C2 C 0.3086(4) 0.7227(3) 0.9628(3) 0.0493(7) Uani 1 1 d . .
H2 H 0.3092 0.7544 1.0420 0.059 Uiso 1 1 calc R U
C3 C 0.3448(3) 0.8111(3) 0.8703(3) 0.0478(7) Uani 1 1 d . .
H3 H 0.3711 0.9030 0.8866 0.057 Uiso 1 1 calc R U
C4 C 0.3424(3) 0.7640(3) 0.7506(2) 0.0387(5) Uani 1 1 d . .
C5 C 0.3819(3) 0.8458(3) 0.6475(3) 0.0447(6) Uani 1 1 d . .
H5 H 0.4143 0.9360 0.6575 0.054 Uiso 1 1 calc R U
C6 C 0.3727(3) 0.7938(3) 0.5356(3) 0.0415(6) Uani 1 1 d . .
H6 H 0.4013 0.8476 0.4697 0.050 Uiso 1 1 calc R U
C7 C 0.3198(3) 0.6573(3) 0.5162(2) 0.0341(5) Uani 1 1 d . .
C8 C 0.3012(3) 0.6020(3) 0.4024(2) 0.0395(6) Uani 1 1 d . .
H8 H 0.3239 0.6539 0.3336 0.047 Uiso 1 1 calc R U
C9 C 0.2497(3) 0.4716(3) 0.3936(2) 0.0398(6) Uani 1 1 d . .
H9 H 0.2357 0.4351 0.3182 0.048 Uiso 1 1 calc R U
C10 C 0.2174(3) 0.3909(3) 0.4970(2) 0.0317(5) Uani 1 1 d . .
C11 C 0.2827(3) 0.5728(2) 0.6155(2) 0.0303(5) Uani 1 1 d . .
C12 C 0.2977(3) 0.6263(3) 0.7331(2) 0.0331(5) Uani 1 1 d . .
C13 C 0.2372(3) 0.4770(3) 1.0339(2) 0.0447(6) Uani 1 1 d . .
H13A H 0.3385 0.4251 1.0690 0.054 Uiso 1 1 calc R U
H13B H 0.1608 0.5358 1.0971 0.054 Uiso 1 1 calc R U
C14 C 0.1680(5) 0.2391(4) 1.0602(3) 0.0639(8) Uani 1 1 d . .
H14A H 0.1238 0.1662 1.0204 0.096 Uiso 1 1 calc R U
H14B H 0.1009 0.2769 1.1329 0.096 Uiso 1 1 calc R U
H14C H 0.2779 0.1889 1.0794 0.096 Uiso 1 1 calc R U
C15 C 0.1654(3) 0.2447(3) 0.4858(2) 0.0399(6) Uani 1 1 d . .
H15A H 0.2492 0.1577 0.5135 0.048 Uiso 1 1 calc R U
H15B H 0.0642 0.2532 0.5355 0.048 Uiso 1 1 calc R U
C16 C 0.0955(4) 0.0839(3) 0.3459(2) 0.0483(7) Uani 1 1 d . .
H16A H 0.1799 -0.0044 0.3684 0.072 Uiso 1 1 calc R U
H16B H 0.0803 0.0756 0.2620 0.072 Uiso 1 1 calc R U
H16C H -0.0054 0.0874 0.3927 0.072 Uiso 1 1 calc R U

loop_
_atom_site_aniso_label
_atom_site_aniso_U_11
_atom_site_aniso_U_22
_atom_site_aniso_U_33
_atom_site_aniso_U_23
_atom_site_aniso_U_13
_atom_site_aniso_U_12
Cu1 0.04199(19) 0.03261(18) 0.03109(18) -0.00192(12) -0.00379(12) -0.01377(13)
Cl1 0.0566(4) 0.0555(4) 0.0421(3) -0.0009(3) -0.0018(3) -0.0328(3)
Cl2 0.0410(3) 0.0383(3) 0.0505(4) -0.0003(3) -0.0078(3) -0.0115(3)
O1 0.0659(12) 0.0524(11) 0.0301(9) -0.0004(8) -0.0023(8) -0.0199(9)
O2 0.162(3) 0.0770(16) 0.0352(11) -0.0011(10) -0.0142(13) -0.0850(18)
N1 0.0364(10) 0.0315(10) 0.0311(10) -0.0059(8) -0.0042(8) -0.0076(8)
N2 0.0345(10) 0.0272(9) 0.0290(10) -0.0011(7) -0.0028(8) -0.0095(8)
C1 0.0380(13) 0.0433(14) 0.0341(13) -0.0100(11) -0.0056(10) -0.0053(11)
C2 0.0552(16) 0.0511(16) 0.0421(15) -0.0193(12) -0.0096(12) -0.0131(13)
C3 0.0503(16) 0.0388(14) 0.0563(17) -0.0164(12) -0.0109(13) -0.0137(12)
C4 0.0370(13) 0.0294(12) 0.0498(14) -0.0059(10) -0.0094(11) -0.0073(10)
C5 0.0470(15) 0.0280(12) 0.0625(17) -0.0007(11) -0.0100(13) -0.0144(11)
C6 0.0427(14) 0.0319(12) 0.0513(15) 0.0065(11) -0.0049(11) -0.0122(10)
C7 0.0329(12) 0.0281(11) 0.0407(13) 0.0034(10) -0.0059(10) -0.0066(9)
C8 0.0451(14) 0.0393(13) 0.0351(13) 0.0077(10) -0.0050(11) -0.0128(11)
C9 0.0505(15) 0.0430(14) 0.0284(12) 0.0009(10) -0.0067(10) -0.0158(12)
C10 0.0336(12) 0.0324(11) 0.0294(11) -0.0023(9) -0.0050(9) -0.0087(9)
C11 0.0300(11) 0.0262(11) 0.0338(12) -0.0019(9) -0.0047(9) -0.0054(9)
C12 0.0332(12) 0.0277(11) 0.0375(13) -0.0041(9) -0.0061(10) -0.0057(9)
C13 0.0483(15) 0.0542(16) 0.0299(12) -0.0084(11) -0.0053(11) -0.0102(12)
C14 0.082(2) 0.069(2) 0.0453(16) 0.0158(15) -0.0052(15) -0.0287(18)
C15 0.0541(15) 0.0389(13) 0.0313(12) -0.0038(10) -0.0038(11) -0.0201(11)
C16 0.0711(19) 0.0434(14) 0.0400(14) -0.0030(11) -0.0070(13) -0.0311(14)

loop_
_atom_type_symbol
_atom_type_description
_atom_type_scat_dispersion_real
_atom_type_scat_dispersion_imag
_atom_type_scat_source
C C 0.0033 0.0016 'International Tables Vol C Tables 4.2.6.8 and 6.1.1.4'
H H 0.0000 0.0000 'International Tables Vol C Tables 4.2.6.8 and 6.1.1.4'
N N 0.0061 0.0033 'International Tables Vol C Tables 4.2.6.8 and 6.1.1.4'
O O 0.0106 0.0060 'International Tables Vol C Tables 4.2.6.8 and 6.1.1.4'
Cl Cl 0.1484 0.1585 'International Tables Vol C Tables 4.2.6.8 and 6.1.1.4'
Cu Cu 0.3201 1.2651 'International Tables Vol C Tables 4.2.6.8 and 6.1.1.4'

loop_
_geom_angle_atom_site_label_1
_geom_angle_atom_site_label_2
_geom_angle_atom_site_label_3
_geom_angle
N1 Cu1 N2 80.79(7)
N1 Cu1 Cl1 150.07(6)
N2 Cu1 Cl1 105.81(5)
N1 Cu1 O1 74.14(7)
N2 Cu1 O1 151.86(7)
Cl1 Cu1 O1 90.38(5)
N1 Cu1 Cl2 99.26(6)
N2 Cu1 Cl2 103.90(5)
Cl1 Cu1 Cl2 107.07(3)
O1 Cu1 Cl2 92.69(6)
C13 O1 C14 112.8(2)
C13 O1 Cu1 113.29(15)
C14 O1 Cu1 124.10(18)
C15 O2 C16 114.4(2)
C1 N1 C12 119.8(2)
C1 N1 Cu1 124.39(18)
C12 N1 Cu1 115.82(15)
C10 N2 C11 117.87(19)
C10 N2 Cu1 132.91(15)
C11 N2 Cu1 108.89(14)
N1 C1 C2 121.3(2)
N1 C1 C13 116.2(2)
C2 C1 C13 122.6(2)
C3 C2 C1 119.5(2)
C3 C2 H2 120.2
C1 C2 H2 120.2
C2 C3 C4 120.3(2)
C2 C3 H3 119.9
C4 C3 H3 119.9
C12 C4 C3 116.6(2)
C12 C4 C5 118.6(2)
C3 C4 C5 124.8(2)
C6 C5 C4 120.7(2)
C6 C5 H5 119.6
C4 C5 H5 119.6
C5 C6 C7 121.4(2)
C5 C6 H6 119.3
C7 C6 H6 119.3
C8 C7 C11 116.9(2)
C8 C7 C6 123.8(2)
C11 C7 C6 119.3(2)
C9 C8 C7 119.3(2)
C9 C8 H8 120.4
C7 C8 H8 120.4
C8 C9 C10 120.8(2)
C8 C9 H9 119.6
C10 C9 H9 119.6
N2 C10 C9 121.4(2)
N2 C10 C15 118.3(2)
C9 C10 C15 120.3(2)
N2 C11 C7 123.7(2)
N2 C11 C12 117.5(2)
C7 C11 C12 118.8(2)
N1 C12 C4 122.5(2)
N1 C12 C11 116.4(2)
C4 C12 C11 121.1(2)
O1 C13 C1 108.6(2)
O1 C13 H13A 110.0
C1 C13 H13A 110.0
O1 C13 H13B 110.0
C1 C13 H13B 110.0
H13A C13 H13B 108.3
O1 C14 H14A 109.5
O1 C14 H14B 109.5
H14A C14 H14B 109.5
O1 C14 H14C 109.5
H14A C14 H14C 109.5
H14B C14 H14C 109.5
O2 C15 C10 109.5(2)
O2 C15 H15A 109.8
C10 C15 H15A 109.8
O2 C15 H15B 109.8
C10 C15 H15B 109.8
H15A C15 H15B 108.2
O2 C16 H16A 109.5
O2 C16 H16B 109.5
H16A C16 H16B 109.5
O2 C16 H16C 109.5
H16A C16 H16C 109.5
H16B C16 H16C 109.5

loop_
_geom_bond_atom_site_label_1
_geom_bond_atom_site_label_2
_geom_bond_distance
Cu1 N1 1.9553(19)
Cu1 N2 2.1351(18)
Cu1 Cl1 2.1941(7)
Cu1 O1 2.2559(18)
Cu1 Cl2 2.3633(7)
O1 C13 1.411(3)
O1 C14 1.431(4)
O2 C15 1.379(3)
O2 C16 1.405(3)
N1 C1 1.322(3)
N1 C12 1.352(3)
N2 C10 1.329(3)
N2 C11 1.362(3)
C1 C2 1.402(4)
C1 C13 1.495(4)
C2 C3 1.363(4)
C2 H2 0.9300
C3 C4 1.405(4)
C3 H3 0.9300
C4 C12 1.402(3)
C4 C5 1.427(4)
C5 C6 1.347(4)
C5 H5 0.9300
C6 C7 1.432(3)
C6 H6 0.9300
C7 C8 1.399(4)
C7 C11 1.402(3)
C8 C9 1.358(4)
C8 H8 0.9300
C9 C10 1.405(3)
C9 H9 0.9300
C10 C15 1.497(3)
C11 C12 1.424(3)
C13 H13A 0.9700
C13 H13B 0.9700
C14 H14A 0.9600
C14 H14B 0.9600
C14 H14C 0.9600
C15 H15A 0.9700
C15 H15B 0.9700
C16 H16A 0.9600
C16 H16B 0.9600
C16 H16C 0.9600

loop_
_geom_torsion_atom_site_label_1
_geom_torsion_atom_site_label_2
_geom_torsion_atom_site_label_3
_geom_torsion_atom_site_label_4
_geom_torsion
C12 N1 C1 C2 0.6(4)
Cu1 N1 C1 C2 178.05(19)
C12 N1 C1 C13 -178.3(2)
Cu1 N1 C1 C13 -0.9(3)
N1 C1 C2 C3 -1.8(4)
C13 C1 C2 C3 177.1(3)
C1 C2 C3 C4 0.6(4)
C2 C3 C4 C12 1.5(4)
C2 C3 C4 C5 -178.5(3)
C12 C4 C5 C6 1.5(4)
C3 C4 C5 C6 -178.5(3)
C4 C5 C6 C7 1.4(4)
C5 C6 C7 C8 177.1(2)
C5 C6 C7 C11 -2.4(4)
C11 C7 C8 C9 -0.2(4)
C6 C7 C8 C9 -179.7(2)
C7 C8 C9 C10 -0.9(4)
C11 N2 C10 C9 -0.5(3)
Cu1 N2 C10 C9 -172.97(17)
C11 N2 C10 C15 179.1(2)
Cu1 N2 C10 C15 6.6(3)
C8 C9 C10 N2 1.3(4)
C8 C9 C10 C15 -178.2(2)
C10 N2 C11 C7 -0.8(3)
Cu1 N2 C11 C7 173.45(18)
C10 N2 C11 C12 179.5(2)
Cu1 N2 C11 C12 -6.3(2)
C8 C7 C11 N2 1.1(3)
C6 C7 C11 N2 -179.4(2)
C8 C7 C11 C12 -179.1(2)
C6 C7 C11 C12 0.4(3)
C1 N1 C12 C4 1.7(3)
Cu1 N1 C12 C4 -175.93(17)
C1 N1 C12 C11 -177.6(2)
Cu1 N1 C12 C11 4.7(3)
C3 C4 C12 N1 -2.8(4)
C5 C4 C12 N1 177.3(2)
C3 C4 C12 C11 176.5(2)
C5 C4 C12 C11 -3.4(3)
N2 C11 C12 N1 1.6(3)
C7 C11 C12 N1 -178.2(2)
N2 C11 C12 C4 -177.7(2)
C7 C11 C12 C4 2.5(3)
C14 O1 C13 C1 166.8(2)
Cu1 O1 C13 C1 19.4(2)
N1 C1 C13 O1 -13.3(3)
C2 C1 C13 O1 167.8(2)
C16 O2 C15 C10 178.9(3)
N2 C10 C15 O2 174.6(2)
C9 C10 C15 O2 -5.9(4)
